data_2021699
loop_
_publ_author_name
'Marandi, Farzin'
'Moeini, Keyvan'
'Mardani, Zahra'
'Krautscheid, Harald'

_publ_section_title
;
 Spectral, structural and theoretical study of the effects of thiocyanato
 and dicyanamido ligands on the geometry of PbII complexes containing a
 triazinic ligand
;
_journal_coeditor_code YP3186
_journal_issue 8
_journal_name_full 'Acta Crystallographica Section C Structural Chemistry'
_journal_paper_doi 10.1107/S2053229619008301
_journal_volume 75
_journal_year 2019
_chemical_formula_iupac '[Pb (N C S)2 (C16 H10 N4 O2)2]'
_chemical_formula_moiety 'C34 H20 N10 O4 Pb S2'
_chemical_formula_sum 'C34 H20 N10 O4 Pb S2'
_chemical_formula_weight 903.91
_chemical_name_systematic
<i>catena</i>-Poly[[bis[5,6-bis(furan-2-yl)-3-(pyridin-2-yl-\k<i>N</i>)-1,2,4-triazine-\k<i>N</i>^2^]lead(II)]-di-\m-thiocyanato-\k^2^<i>N</i>:<i>S</i>;\k^2^<i>S</i>:<i>N</i>]
_space_group_crystal_system monoclinic
_space_group_IT_number 14
_space_group_name_Hall '-P 2ybc'
_space_group_name_H-M_alt 'P 1 21/c 1'
_symmetry_space_group_name_Hall '-P 2ybc'
_symmetry_space_group_name_H-M 'P 1 21/c 1'
_atom_sites_solution_hydrogens geom
_atom_sites_solution_primary direct
_atom_sites_solution_secondary difmap
_audit_creation_method SHELXL-2014/7
_cell_angle_alpha 90
_cell_angle_beta 99.286(5)
_cell_angle_gamma 90
_cell_formula_units_Z 4
_cell_length_a 19.7746(9)
_cell_length_b 6.7721(3)
_cell_length_c 25.0692(8)
_cell_measurement_reflns_used 8000
_cell_measurement_temperature 213(2)
_cell_measurement_theta_max 26.0
_cell_measurement_theta_min 2.1
_cell_volume 3313.2(2)
_computing_cell_refinement
;
IPDS (Stoe & Cie, 2016)
;
_computing_data_collection
;
IPDS (Stoe & Cie, 2016)
;
_computing_data_reduction
;
IPDS (Stoe & Cie, 2016)
;
_computing_molecular_graphics
;
ORTEPIII (Burnett & Johnson, 1996),
ORTEP-3 for Windows (Farrugia, 2012) and
DIAMOND (Bergerhof <i>et al.</i>,  1996)
;
_computing_publication_material
;
SHELXL2014 (Sheldrick, 2015)
;
_computing_structure_refinement
;
SHELXL2014 (Sheldrick, 2015)
;
_computing_structure_solution
;
SHELXS97 (Sheldrick, 2008)
;
_diffrn_ambient_temperature 213(2)
_diffrn_measured_fraction_theta_full 0.942
_diffrn_measured_fraction_theta_max 0.929
_diffrn_measurement_device_type 'Stoe IPDS-I'
_diffrn_measurement_method 'omega scans'
_diffrn_radiation_type MoK\a
_diffrn_radiation_wavelength 0.71073
_diffrn_reflns_av_R_equivalents 0.0313
_diffrn_reflns_av_unetI/netI 0.0322
_diffrn_reflns_limit_h_max 24
_diffrn_reflns_limit_h_min -24
_diffrn_reflns_limit_k_max 8
_diffrn_reflns_limit_k_min -8
_diffrn_reflns_limit_l_max 28
_diffrn_reflns_limit_l_min -29
_diffrn_reflns_number 20522
_diffrn_reflns_theta_full 25.242
_diffrn_reflns_theta_max 26.048
_diffrn_reflns_theta_min 2.087
_diffrn_source 'sealed tube'
_exptl_absorpt_coefficient_mu 5.275
_exptl_absorpt_correction_T_max 0.58142
_exptl_absorpt_correction_T_min 0.34327
_exptl_absorpt_correction_type numerical
_exptl_absorpt_process_details '(IPDS; Stoe & Cie, 2016)'
_exptl_crystal_colour yellow
_exptl_crystal_density_diffrn 1.812
_exptl_crystal_description block
_exptl_crystal_F_000 1760
_exptl_crystal_size_max 0.270
_exptl_crystal_size_mid 0.120
_exptl_crystal_size_min 0.100
_refine_diff_density_max 0.719
_refine_diff_density_min -0.349
_refine_ls_extinction_method none
_refine_ls_goodness_of_fit_ref 0.913
_refine_ls_hydrogen_treatment constr
_refine_ls_matrix_type full
_refine_ls_number_parameters 470
_refine_ls_number_reflns 6093
_refine_ls_number_restraints 4
_refine_ls_restrained_S_all 0.913
_refine_ls_R_factor_all 0.0307
_refine_ls_R_factor_gt 0.0229
_refine_ls_shift/su_max 0.001
_refine_ls_shift/su_mean 0.000
_refine_ls_structure_factor_coef Fsqd
_refine_ls_weighting_details 'w=1/[\s^2^(Fo^2^)+(0.0359P)^2^] where P=(Fo^2^+2Fc^2^)/3'
_refine_ls_weighting_scheme calc
_refine_ls_wR_factor_gt 0.0541
_refine_ls_wR_factor_ref 0.0553
_reflns_number_gt 4911
_reflns_number_total 6093
_reflns_threshold_expression 'I > 2\s(I)'
_cod_data_source_file yp3186sup1.cif
_cod_data_source_block 1
_cod_database_code 2021699
_shelx_space_group_comment
;
The symmetry employed for this shelxl refinement is uniquely defined
by the following loop, which should always be used as a source of
symmetry information in preference to the above space-group names.
They are only intended as comments.
;
_shelx_estimated_absorpt_t_min 0.330
_shelx_estimated_absorpt_t_max 0.621

loop_
_space_group_symop_operation_xyz
'x, y, z'
'-x, y+1/2, -z+1/2'
'-x, -y, -z'
'x, -y-1/2, z-1/2'

loop_
_atom_site_type_symbol
_atom_site_label
_atom_site_fract_x
_atom_site_fract_y
_atom_site_fract_z
_atom_site_U_iso_or_equiv
_atom_site_adp_type
_atom_site_calc_flag
_atom_site_occupancy
C C1 0.0915(2) 0.7415(6) 0.0676(2) 0.0408(10) Uani d 1
H H1 0.0897 0.7097 0.1038 0.049 Uiso calc 1
C C2 0.0325(2) 0.7290(6) 0.0308(2) 0.0484(11) Uani d 1
H H2 -0.0084 0.6874 0.0419 0.058 Uiso calc 1
C C3 0.0333(2) 0.7774(6) -0.0221(2) 0.0487(11) Uani d 1
H H3 -0.0068 0.7706 -0.0478 0.058 Uiso calc 1
C C4 0.0944(2) 0.8364(6) -0.03682(19) 0.0400(9) Uani d 1
H H4 0.0969 0.8710 -0.0728 0.048 Uiso calc 1
C C5 0.15230(19) 0.8434(5) 0.00279(16) 0.0311(8) Uani d 1
C C6 0.21869(19) 0.9062(5) -0.01163(16) 0.0309(8) Uani d 1
C C7 0.3355(2) 1.0258(6) -0.03495(18) 0.0378(9) Uani d 1
C C8 0.2792(2) 0.9961(5) -0.07681(17) 0.0347(9) Uani d 1
C C9 0.2802(2) 1.0363(5) -0.13327(18) 0.0383(9) Uani d 1
C C10 0.3275(3) 1.0963(6) -0.16333(19) 0.0483(11) Uani d 1
H H10 0.3738 1.1249 -0.1507 0.058 Uiso calc 1
C C11 0.2934(3) 1.1075(6) -0.21778(19) 0.0537(13) Uani d 1
H H11 0.3129 1.1442 -0.2481 0.064 Uiso calc 1
C C12 0.2291(3) 1.0561(6) -0.2172(2) 0.0532(13) Uani d 1
H H12 0.1950 1.0515 -0.2480 0.064 Uiso calc 1
C C13 0.4011(2) 1.1034(8) -0.0445(2) 0.0527(12) Uani d 1
C C14 0.4294(4) 1.2827(12) -0.0376(3) 0.089(2) Uani d 1
H H14 0.4104 1.3939 -0.0231 0.107 Uiso calc 1
C C15 0.4923(4) 1.2740(16) -0.0561(3) 0.103(3) Uani d 1
H H15 0.5240 1.3776 -0.0561 0.124 Uiso calc 1
C C16 0.4986(3) 1.0929(14) -0.0735(3) 0.089(2) Uani d 1
H H16 0.5364 1.0462 -0.0882 0.106 Uiso calc 1
N N1 0.15144(16) 0.7963(4) 0.05460(14) 0.0324(7) Uani d 1
N N2 0.27007(17) 0.9359(5) 0.02877(14) 0.0346(7) Uani d 1
N N3 0.32990(17) 0.9961(5) 0.01652(15) 0.0381(8) Uani d 1
N N4 0.22038(17) 0.9331(4) -0.06388(14) 0.0339(7) Uani d 1
O O1 0.21875(17) 1.0110(4) -0.16644(13) 0.0462(7) Uani d 1
O O2 0.4427(2) 0.9814(6) -0.06725(18) 0.0741(11) Uani d 1
C C17 0.4275(2) 0.7721(6) 0.2223(2) 0.0428(10) Uani d 1
H H17 0.4357 0.7361 0.1877 0.051 Uiso calc 1
C C18 0.4822(2) 0.7774(7) 0.2636(2) 0.0495(12) Uani d 1
H H18 0.5265 0.7452 0.2574 0.059 Uiso calc 1
C C19 0.4707(2) 0.8306(7) 0.3141(2) 0.0525(12) Uani d 1
H H19 0.5073 0.8364 0.3432 0.063 Uiso calc 1
C C20 0.4055(2) 0.8753(6) 0.32191(19) 0.0437(10) Uani d 1
H H20 0.3964 0.9119 0.3562 0.052 Uiso calc 1
C C21 0.35310(19) 0.8654(5) 0.27802(16) 0.0319(8) Uani d 1
C C22 0.28192(19) 0.9098(5) 0.28533(16) 0.0299(8) Uani d 1
C C23 0.1557(2) 0.9778(5) 0.29709(16) 0.0325(8) Uani d 1
C C24 0.2087(2) 0.9819(5) 0.34278(16) 0.0303(8) Uani d 1
C C25 0.1971(2) 1.0371(5) 0.39632(17) 0.0358(9) Uani d 1
C C26 0.1433(2) 1.1141(5) 0.41609(16) 0.0356(8) Uani d 1
H H26 0.1000 1.1430 0.3961 0.043 Uiso calc 1
C C27 0.1630(3) 1.1429(6) 0.47115(18) 0.0451(10) Uani d 1
H H27 0.1359 1.1944 0.4954 0.054 Uiso calc 1
C C28 0.2278(3) 1.0837(6) 0.48309(19) 0.0499(12) Uani d 1
H H28 0.2540 1.0868 0.5179 0.060 Uiso calc 1
C C29 0.0832(2) 1.0117(6) 0.30058(18) 0.0394(9) Uani d 1
C C30 0.0399(3) 1.1547(8) 0.2831(2) 0.0573(13) Uani d 1
H H30 0.0482 1.2621 0.2613 0.069 Uiso calc 1
C C31 -0.0213(2) 1.1153(9) 0.3034(2) 0.0608(13) Uani d 1
H H31 -0.0615 1.1916 0.2977 0.073 Uiso calc 1
C C32 -0.0113(2) 0.9524(8) 0.3315(2) 0.0517(12) Uani d 1
H H32 -0.0440 0.8926 0.3497 0.062 Uiso calc 1
N N5 0.36357(16) 0.8150(4) 0.22837(14) 0.0336(7) Uani d 1
N N6 0.23487(16) 0.9220(4) 0.24149(13) 0.0306(7) Uani d 1
N N7 0.16989(16) 0.9510(5) 0.24800(14) 0.0340(7) Uani d 1
N N8 0.27170(16) 0.9394(4) 0.33601(14) 0.0320(7) Uani d 1
O O3 0.05333(15) 0.8809(4) 0.33090(13) 0.0459(7) Uani d 1
O O4 0.25119(17) 1.0171(4) 0.43719(13) 0.0464(7) Uani d 1
Pb Pb1 0.26294(2) 0.86743(2) 0.13827(2) 0.02827(5) Uani d 1
S S1 0.15292(5) 1.19475(14) 0.11297(5) 0.0393(2) Uani d 1
C C33 0.18291(18) 1.3997(5) 0.14137(16) 0.0319(8) Uani d 1
N N9 0.2022(2) 1.5485(5) 0.16146(15) 0.0427(8) Uani d 1
S S2A 0.35385(8) 0.5533(2) 0.09638(7) 0.0385(5) Uani d 0.809(7)
C C34A 0.3468(3) 0.3502(6) 0.1301(3) 0.0361(13) Uani d 0.809(7)
N N10A 0.3449(9) 0.203(2) 0.1536(10) 0.046(3) Uani d 0.809(7)
S S2B 0.3618(13) 0.212(3) 0.1562(14) 0.046(3) Uani d 0.191(7)
C C34B 0.3448(19) 0.419(3) 0.1241(14) 0.0361(13) Uani d 0.191(7)
N N10B 0.3320(14) 0.566(3) 0.1003(11) 0.0385(5) Uani d 0.191(7)

loop_
_atom_site_aniso_label
_atom_site_aniso_U_11
_atom_site_aniso_U_22
_atom_site_aniso_U_33
_atom_site_aniso_U_12
_atom_site_aniso_U_13
_atom_site_aniso_U_23
C1 0.038(2) 0.042(2) 0.043(3) -0.0034(17) 0.0090(19) 0.0082(18)
C2 0.036(2) 0.046(2) 0.063(4) -0.0032(18) 0.009(2) 0.001(2)
C3 0.037(2) 0.049(2) 0.055(4) 0.0012(19) -0.008(2) -0.007(2)
C4 0.042(2) 0.041(2) 0.033(3) 0.0065(17) -0.0045(17) -0.0039(16)
C5 0.038(2) 0.0235(16) 0.031(2) 0.0017(14) 0.0025(15) -0.0052(14)
C6 0.039(2) 0.0246(17) 0.029(2) 0.0050(14) 0.0055(16) -0.0003(14)
C7 0.043(2) 0.041(2) 0.031(3) 0.0056(17) 0.0107(18) 0.0016(16)
C8 0.049(2) 0.0281(17) 0.028(3) 0.0084(16) 0.0084(18) -0.0007(15)
C9 0.059(3) 0.0322(19) 0.025(3) 0.0080(18) 0.0101(19) -0.0014(15)
C10 0.072(3) 0.039(2) 0.038(3) 0.007(2) 0.021(2) 0.0037(18)
C11 0.100(4) 0.041(2) 0.024(3) 0.011(3) 0.021(2) 0.0015(18)
C12 0.094(4) 0.045(2) 0.020(3) 0.011(2) 0.008(2) -0.0048(17)
C13 0.045(2) 0.081(3) 0.033(3) -0.002(2) 0.0106(19) 0.008(2)
C14 0.076(4) 0.109(5) 0.089(6) -0.035(4) 0.033(4) -0.012(4)
C15 0.071(4) 0.164(8) 0.080(6) -0.048(5) 0.026(4) 0.001(5)
C16 0.049(3) 0.166(7) 0.055(5) -0.004(4) 0.020(3) 0.027(4)
N1 0.0351(17) 0.0320(15) 0.029(2) -0.0020(13) 0.0026(14) 0.0005(12)
N2 0.0353(18) 0.0431(17) 0.026(2) 0.0020(13) 0.0062(14) 0.0032(13)
N3 0.0363(18) 0.0512(19) 0.028(2) 0.0024(15) 0.0085(14) 0.0031(14)
N4 0.0449(19) 0.0319(15) 0.025(2) 0.0042(13) 0.0057(14) 0.0023(12)
O1 0.066(2) 0.0486(16) 0.023(2) 0.0068(14) 0.0043(14) -0.0033(12)
O2 0.055(2) 0.107(3) 0.066(3) 0.014(2) 0.028(2) 0.013(2)
C17 0.036(2) 0.048(2) 0.046(3) 0.0022(18) 0.0106(19) -0.0058(19)
C18 0.031(2) 0.052(2) 0.065(4) 0.0015(19) 0.007(2) -0.005(2)
C19 0.037(2) 0.066(3) 0.050(3) -0.005(2) -0.006(2) -0.002(2)
C20 0.040(2) 0.052(2) 0.037(3) -0.0065(19) 0.0002(17) -0.0040(19)
C21 0.0334(18) 0.0285(16) 0.034(2) -0.0048(15) 0.0049(15) 0.0014(15)
C22 0.0329(19) 0.0261(17) 0.030(2) -0.0059(14) 0.0044(15) -0.0001(14)
C23 0.038(2) 0.0353(18) 0.026(2) -0.0003(15) 0.0112(16) 0.0014(15)
C24 0.040(2) 0.0260(17) 0.025(2) -0.0041(15) 0.0060(16) 0.0000(14)
C25 0.051(2) 0.0322(18) 0.023(3) -0.0083(17) 0.0043(18) 0.0025(15)
C26 0.041(2) 0.0391(19) 0.027(2) -0.0069(17) 0.0075(16) -0.0045(16)
C27 0.066(3) 0.040(2) 0.032(3) -0.011(2) 0.017(2) -0.0054(18)
C28 0.084(4) 0.041(2) 0.022(3) -0.015(2) 0.002(2) 0.0047(17)
C29 0.037(2) 0.056(2) 0.026(3) -0.0015(18) 0.0073(17) 0.0011(17)
C30 0.051(3) 0.076(3) 0.045(3) 0.015(2) 0.010(2) 0.022(2)
C31 0.038(2) 0.096(4) 0.051(3) 0.019(3) 0.011(2) 0.001(3)
C32 0.033(2) 0.083(3) 0.041(3) -0.004(2) 0.012(2) -0.008(2)
N5 0.0331(17) 0.0337(15) 0.033(2) 0.0000(12) 0.0031(14) 0.0004(13)
N6 0.0313(16) 0.0369(16) 0.024(2) -0.0028(12) 0.0049(13) -0.0019(12)
N7 0.0312(17) 0.0435(17) 0.027(2) -0.0012(13) 0.0045(14) -0.0003(13)
N8 0.0355(17) 0.0320(15) 0.028(2) -0.0035(13) 0.0027(14) 0.0003(12)
O3 0.0400(15) 0.0564(17) 0.043(2) -0.0074(14) 0.0118(13) 0.0019(14)
O4 0.060(2) 0.0460(16) 0.031(2) -0.0035(14) 0.0022(14) 0.0030(12)
Pb1 0.03037(7) 0.02846(7) 0.02708(9) 0.00002(6) 0.00792(5) 0.00105(6)
S1 0.0360(5) 0.0373(5) 0.0430(7) 0.0056(4) 0.0011(4) -0.0041(4)
C33 0.0302(18) 0.039(2) 0.028(2) 0.0083(15) 0.0091(15) 0.0054(16)
N9 0.058(2) 0.0393(18) 0.030(2) -0.0046(16) 0.0051(17) 0.0016(14)
S2A 0.0374(10) 0.0418(7) 0.0379(9) -0.0009(6) 0.0111(7) 0.0009(5)
C34A 0.026(2) 0.036(4) 0.045(3) -0.002(3) 0.0034(19) -0.008(3)
N10A 0.040(9) 0.0350(19) 0.060(3) -0.007(4) -0.004(6) 0.004(2)
S2B 0.040(9) 0.0350(19) 0.060(3) -0.007(4) -0.004(6) 0.004(2)
C34B 0.026(2) 0.036(4) 0.045(3) -0.002(3) 0.0034(19) -0.008(3)
N10B 0.0374(10) 0.0418(7) 0.0379(9) -0.0009(6) 0.0111(7) 0.0009(5)

loop_
_atom_type_symbol
_atom_type_description
_atom_type_scat_dispersion_real
_atom_type_scat_dispersion_imag
_atom_type_scat_source
C C 0.0033 0.0016 'International Tables Vol C Tables 4.2.6.8 and 6.1.1.4'
H H 0.0000 0.0000 'International Tables Vol C Tables 4.2.6.8 and 6.1.1.4'
N N 0.0061 0.0033 'International Tables Vol C Tables 4.2.6.8 and 6.1.1.4'
O O 0.0106 0.0060 'International Tables Vol C Tables 4.2.6.8 and 6.1.1.4'
Pb Pb -3.3944 10.1111 'International Tables Vol C Tables 4.2.6.8 and 6.1.1.4'
S S 0.1246 0.1234 'International Tables Vol C Tables 4.2.6.8 and 6.1.1.4'

loop_
_geom_angle_atom_site_label_1
_geom_angle_atom_site_label_2
_geom_angle_atom_site_label_3
_geom_angle_site_symmetry_1
_geom_angle_site_symmetry_3
_geom_angle
N1 C1 C2 . . 123.3(5)
N1 C1 H1 . . 118.3
C2 C1 H1 . . 118.3
C1 C2 C3 . . 119.7(4)
C1 C2 H2 . . 120.2
C3 C2 H2 . . 120.2
C2 C3 C4 . . 118.5(4)
C2 C3 H3 . . 120.8
C4 C3 H3 . . 120.8
C3 C4 C5 . . 118.4(4)
C3 C4 H4 . . 120.8
C5 C4 H4 . . 120.8
N1 C5 C4 . . 123.1(4)
N1 C5 C6 . . 117.1(3)
C4 C5 C6 . . 119.8(4)
N4 C6 N2 . . 126.4(4)
N4 C6 C5 . . 116.4(3)
N2 C6 C5 . . 117.2(3)
N3 C7 C8 . . 121.3(4)
N3 C7 C13 . . 115.5(4)
C8 C7 C13 . . 123.1(4)
N4 C8 C7 . . 118.7(4)
N4 C8 C9 . . 116.8(4)
C7 C8 C9 . . 124.5(4)
C10 C9 O1 . . 109.0(4)
C10 C9 C8 . . 136.2(5)
O1 C9 C8 . . 114.9(4)
C9 C10 C11 . . 106.7(5)
C9 C10 H10 . . 126.7
C11 C10 H10 . . 126.7
C12 C11 C10 . . 106.5(4)
C12 C11 H11 . . 126.8
C10 C11 H11 . . 126.8
C11 C12 O1 . . 111.1(5)
C11 C12 H12 . . 124.4
O1 C12 H12 . . 124.4
C14 C13 O2 . . 109.7(5)
C14 C13 C7 . . 132.3(5)
O2 C13 C7 . . 117.9(5)
C13 C14 C15 . . 107.2(7)
C13 C14 H14 . . 126.4
C15 C14 H14 . . 126.4
C16 C15 C14 . . 106.6(7)
C16 C15 H15 . . 126.7
C14 C15 H15 . . 126.7
C15 C16 O2 . . 110.8(6)
C15 C16 H16 . . 124.6
O2 C16 H16 . . 124.6
C1 N1 C5 . . 117.0(4)
C6 N2 N3 . . 117.9(3)
C7 N3 N2 . . 119.1(4)
C8 N4 C6 . . 116.6(4)
C12 O1 C9 . . 106.8(4)
C13 O2 C16 . . 105.6(5)
N5 C17 C18 . . 123.8(4)
N5 C17 H17 . . 118.1
C18 C17 H17 . . 118.1
C19 C18 C17 . . 118.5(4)
C19 C18 H18 . . 120.8
C17 C18 H18 . . 120.8
C18 C19 C20 . . 119.3(4)
C18 C19 H19 . . 120.3
C20 C19 H19 . . 120.3
C19 C20 C21 . . 118.5(4)
C19 C20 H20 . . 120.8
C21 C20 H20 . . 120.8
N5 C21 C20 . . 122.9(4)
N5 C21 C22 . . 117.4(3)
C20 C21 C22 . . 119.7(4)
N6 C22 N8 . . 126.0(3)
N6 C22 C21 . . 117.8(3)
N8 C22 C21 . . 116.2(3)
N7 C23 C24 . . 121.0(4)
N7 C23 C29 . . 115.7(4)
C24 C23 C29 . . 123.2(4)
N8 C24 C23 . . 118.8(3)
N8 C24 C25 . . 118.1(4)
C23 C24 C25 . . 123.1(4)
C26 C25 O4 . . 109.4(4)
C26 C25 C24 . . 133.8(4)
O4 C25 C24 . . 116.7(4)
C25 C26 C27 . . 108.0(4)
C25 C26 H26 . . 126.0
C27 C26 H26 . . 126.0
C28 C27 C26 . . 106.7(4)
C28 C27 H27 . . 126.6
C26 C27 H27 . . 126.6
C27 C28 O4 . . 110.5(4)
C27 C28 H28 . . 124.7
O4 C28 H28 . . 124.7
C30 C29 O3 . . 110.2(4)
C30 C29 C23 . . 133.1(4)
O3 C29 C23 . . 116.6(4)
C29 C30 C31 . . 106.9(5)
C29 C30 H30 . . 126.5
C31 C30 H30 . . 126.5
C32 C31 C30 . . 106.9(4)
C32 C31 H31 . . 126.6
C30 C31 H31 . . 126.6
C31 C32 O3 . . 110.6(4)
C31 C32 H32 . . 124.7
O3 C32 H32 . . 124.7
C17 N5 C21 . . 117.0(4)
C17 N5 Pb1 . . 120.3(3)
C21 N5 Pb1 . . 121.7(2)
C22 N6 N7 . . 118.0(3)
C22 N6 Pb1 . . 123.4(2)
N7 N6 Pb1 . . 118.5(2)
C23 N7 N6 . . 119.2(3)
C24 N8 C22 . . 116.6(3)
C29 O3 C32 . . 105.5(4)
C25 O4 C28 . . 105.4(4)
N9 Pb1 N10B 1_545 . 74.2(5)
N9 Pb1 N6 1_545 . 74.31(10)
N10B Pb1 N6 . . 128.2(4)
N9 Pb1 N10A 1_545 1_565 159.0(4)
N10B Pb1 N10A . 1_565 110.4(8)
N6 Pb1 N10A . 1_565 87.8(6)
N9 Pb1 N5 1_545 . 90.48(10)
N10B Pb1 N5 . . 81.6(6)
N6 Pb1 N5 . . 58.74(9)
N10A Pb1 N5 1_565 . 70.6(3)
N9 Pb1 S2B 1_545 1_565 157.3(5)
N10B Pb1 S2B . 1_565 106.4(8)
N6 Pb1 S2B . 1_565 88.9(7)
N10A Pb1 S2B 1_565 1_565 4.4(8)
N5 Pb1 S2B . 1_565 67.5(4)
N9 Pb1 S2A 1_545 . 79.48(9)
N10B Pb1 S2A . . 5.8(6)
N6 Pb1 S2A . . 129.06(7)
N10A Pb1 S2A 1_565 . 104.6(5)
N5 Pb1 S2A . . 78.94(7)
S2B Pb1 S2A 1_565 . 100.6(7)
N9 Pb1 S1 1_545 . 107.90(9)
N10B Pb1 S1 . . 147.5(5)
N6 Pb1 S1 . . 81.67(7)
N10A Pb1 S1 1_565 . 79.5(3)
N5 Pb1 S1 . . 130.10(7)
S2B Pb1 S1 1_565 . 83.9(5)
S2A Pb1 S1 . . 148.66(4)
C33 S1 Pb1 . . 109.04(13)
N9 C33 S1 . . 177.8(3)
C33 N9 Pb1 . 1_565 139.4(3)
C34B S2A C34A . . 7.4(19)
C34B S2A Pb1 . . 100.4(17)
C34A S2A Pb1 . . 107.6(2)
S2B C34A N10A . . 17(2)
S2B C34A S2A . . 160.5(14)
N10A C34A S2A . . 176.7(12)
S2B C34A N10B . . 172(2)
N10A C34A N10B . . 166.9(15)
S2A C34A N10B . . 16.4(10)
C34A N10A C34B . . 4.5(16)
C34A N10A Pb1 . 1_545 134.2(13)
C34B N10A Pb1 . 1_545 135.1(17)
C34A S2B C34B . . 5.5(17)
C34A S2B Pb1 . 1_545 116.2(17)
C34B S2B Pb1 . 1_545 121.0(17)
N10B C34B S2A . . 23.0(14)
N10B C34B S2B . . 179(4)
S2A C34B S2B . . 157(3)
N10B C34B N10A . . 167(4)
S2A C34B N10A . . 165(3)
S2B C34B N10A . . 11.7(14)
C34B N10B C34A . . 4(2)
C34B N10B Pb1 . . 123(3)
C34A N10B Pb1 . . 124.9(14)

loop_
_geom_bond_atom_site_label_1
_geom_bond_atom_site_label_2
_geom_bond_site_symmetry_2
_geom_bond_distance
C1 N1 . 1.331(5)
C1 C2 . 1.368(6)
C1 H1 . 0.9400
C2 C3 . 1.370(7)
C2 H2 . 0.9400
C3 C4 . 1.377(6)
C3 H3 . 0.9400
C4 C5 . 1.390(6)
C4 H4 . 0.9400
C5 N1 . 1.340(5)
C5 C6 . 1.479(5)
C6 N4 . 1.328(5)
C6 N2 . 1.329(5)
C7 N3 . 1.328(5)
C7 C8 . 1.416(6)
C7 C13 . 1.455(6)
C8 N4 . 1.327(5)
C8 C9 . 1.445(6)
C9 C10 . 1.355(6)
C9 O1 . 1.368(6)
C10 C11 . 1.423(7)
C10 H10 . 0.9400
C11 C12 . 1.321(8)
C11 H11 . 0.9400
C12 O1 . 1.356(6)
C12 H12 . 0.9400
C13 C14 . 1.336(8)
C13 O2 . 1.356(6)
C14 C15 . 1.398(10)
C14 H14 . 0.9400
C15 C16 . 1.314(11)
C15 H15 . 0.9400
C16 O2 . 1.368(8)
C16 H16 . 0.9400
N2 N3 . 1.333(5)
C17 N5 . 1.330(5)
C17 C18 . 1.371(7)
C17 H17 . 0.9400
C18 C19 . 1.370(7)
C18 H18 . 0.9400
C19 C20 . 1.370(6)
C19 H19 . 0.9400
C20 C21 . 1.385(6)
C20 H20 . 0.9400
C21 N5 . 1.339(5)
C21 C22 . 1.479(5)
C22 N6 . 1.323(5)
C22 N8 . 1.334(5)
C23 N7 . 1.318(5)
C23 C24 . 1.422(6)
C23 C29 . 1.468(6)
C24 N8 . 1.317(5)
C24 C25 . 1.446(6)
C25 C26 . 1.349(6)
C25 O4 . 1.363(5)
C26 C27 . 1.386(6)
C26 H26 . 0.9400
C27 C28 . 1.329(7)
C27 H27 . 0.9400
C28 O4 . 1.383(6)
C28 H28 . 0.9400
C29 C30 . 1.320(6)
C29 O3 . 1.363(5)
C30 C31 . 1.411(7)
C30 H30 . 0.9400
C31 C32 . 1.308(7)
C31 H31 . 0.9400
C32 O3 . 1.369(5)
C32 H32 . 0.9400
N5 Pb1 . 2.781(3)
N6 N7 . 1.336(4)
N6 Pb1 . 2.758(3)
Pb1 N9 1_545 2.583(3)
Pb1 N10B . 2.71(2)
Pb1 N10A 1_565 2.781(15)
Pb1 S2B 1_565 3.03(2)
Pb1 S2A . 3.0771(16)
Pb1 S1 . 3.0991(10)
S1 C33 . 1.628(4)
C33 N9 . 1.163(5)
N9 Pb1 1_565 2.583(3)
S2A C34B . 1.173(18)
S2A C34A . 1.632(3)
C34A S2B . 1.154(13)
C34A N10A . 1.163(4)
C34A N10B . 1.644(13)
N10A C34B . 1.643(16)
N10A Pb1 1_545 2.781(15)
S2B C34B . 1.628(3)
S2B Pb1 1_545 3.03(2)
C34B N10B . 1.163(4)

_cod_database_fobs_code 2021699
